data_4519190
loop_
_publ_author_name
'Li, Yanyan'
'Zhou, Zhicong'
'Sheong, Fu Kit'
'Xing, Zengshan'
'Lortz, Rolf'
'Wong, Kam Sing'
'Sung, Herman H. Y.'
'Williams, Ian D.'
'Halpert, Jonathan E.'

_publ_section_title
;
 Tuning the Self-Trapped Emission: Reversible Transformation to 0D Copper
 Clusters Permits Bright Red Emission in Potassium and Rubidium Copper
 Bromides
;
_journal_name_full 'ACS Energy Letters'
_journal_page_first 4383
_journal_page_last 4389
_journal_paper_doi 10.1021/acsenergylett.1c01957
_journal_year 2021
_chemical_formula_moiety 'C24 H72 Br13 Cu8 O12 Rb6 S12, Br4 Cu4 (H2 O) (O H)'
_chemical_formula_sum 'C24 H75 Br17 Cu12 O14 Rb6 S12'
_chemical_formula_weight 3606.33
_space_group_crystal_system cubic
_space_group_IT_number 221
_space_group_name_Hall '-P 4 2 3'
_space_group_name_H-M_alt 'P m -3 m'
_atom_sites_solution_hydrogens difmap
_atom_sites_solution_primary dual
_audit_creation_date 2021-07-02
_audit_creation_method
;
Olex2 1.5-alpha
(compiled 2021.06.23 svn.r9b09db45 for OlexSys, GUI svn.r6363)
;
_cell_angle_alpha 90
_cell_angle_beta 90
_cell_angle_gamma 90
_cell_formula_units_Z 1
_cell_length_a 13.51533(12)
_cell_length_b 13.51533(12)
_cell_length_c 13.51533(12)
_cell_measurement_reflns_used 3085
_cell_measurement_temperature 173.00(10)
_cell_measurement_theta_max 74.1720
_cell_measurement_theta_min 5.6520
_cell_volume 2468.77(4)
_computing_cell_refinement 'CrysAlisPro 1.171.40.69a (Rigaku OD, 2020)'
_computing_data_collection 'CrysAlisPro 1.171.40.69a (Rigaku OD, 2020)'
_computing_data_reduction 'CrysAlisPro 1.171.40.69a (Rigaku OD, 2020)'
_computing_molecular_graphics 'Olex2 1.5-alpha (Dolomanov et al., 2009)'
_computing_publication_material 'Olex2 1.5-alpha (Dolomanov et al., 2009)'
_computing_structure_refinement 'SHELXL 2014/7 (Sheldrick, 2015)'
_computing_structure_solution 'SHELXT  (Sheldrick, 2015)'
_diffrn_ambient_environment N~2~
_diffrn_ambient_temperature 173.00(10)
_diffrn_detector 'CCD plate'
_diffrn_detector_area_resol_mean 5.1788
_diffrn_detector_type Atlas
_diffrn_measured_fraction_theta_full 0.990
_diffrn_measured_fraction_theta_max 0.981
_diffrn_measurement_details
;
List of Runs (angles in degrees, time in seconds):

  # Type    Start    End  Width  t~exp~   \w     \q     \k     \f   Frames
--------------------------------------------------------------------------
  1  \w    101.00 177.50   0.75   15.00    --  108.07 118.00  49.00  102
  2  \w     27.00  96.00   0.75    3.00    --   40.20-125.00  60.00   92
  3  \w    104.00 177.50   0.75   15.00    --  108.07 111.00 150.00   98
  4  \w     24.00 105.00   0.75   15.00    --  108.07 -94.00 150.00  108
  5  \w     14.00  39.50   0.75    3.00    --   40.20  37.00  60.00   34
;
_diffrn_measurement_device 'kappa diffractometer'
_diffrn_measurement_device_type 'SuperNova, Dual, Cu at zero, Atlas'
_diffrn_measurement_method '\w scans'
_diffrn_orient_matrix_type 'CrysAlisPro convention (1999,Acta A55,543-557)'
_diffrn_orient_matrix_UB_11 -0.0544619000
_diffrn_orient_matrix_UB_12 0.0809191000
_diffrn_orient_matrix_UB_13 -0.0591041000
_diffrn_orient_matrix_UB_21 -0.0996976000
_diffrn_orient_matrix_UB_22 -0.0377146000
_diffrn_orient_matrix_UB_23 0.0403738000
_diffrn_orient_matrix_UB_31 0.0091063000
_diffrn_orient_matrix_UB_32 0.0708302000
_diffrn_orient_matrix_UB_33 0.0887664000
_diffrn_radiation_monochromator mirror
_diffrn_radiation_probe x-ray
_diffrn_radiation_type CuK\a
_diffrn_radiation_wavelength 1.54184
_diffrn_reflns_av_R_equivalents 0.0226
_diffrn_reflns_av_unetI/netI 0.0119
_diffrn_reflns_Laue_measured_fraction_full 0.990
_diffrn_reflns_Laue_measured_fraction_max 0.981
_diffrn_reflns_limit_h_max 15
_diffrn_reflns_limit_h_min -13
_diffrn_reflns_limit_k_max 15
_diffrn_reflns_limit_k_min -11
_diffrn_reflns_limit_l_max 16
_diffrn_reflns_limit_l_min -11
_diffrn_reflns_number 4919
_diffrn_reflns_point_group_measured_fraction_full 0.990
_diffrn_reflns_point_group_measured_fraction_max 0.981
_diffrn_reflns_theta_full 67.684
_diffrn_reflns_theta_max 74.356
_diffrn_reflns_theta_min 5.670
_diffrn_source 'micro-focus sealed X-ray tube'
_diffrn_source_current 0.80
_diffrn_source_power 0.040
_diffrn_source_target Cu
_diffrn_source_type 'SuperNova (Cu) X-ray Source'
_diffrn_source_voltage 50
_exptl_absorpt_coefficient_mu 17.059
_exptl_absorpt_correction_T_max 1.00000
_exptl_absorpt_correction_T_min 0.49117
_exptl_absorpt_correction_type multi-scan
_exptl_absorpt_process_details
;
CrysAlisPro 1.171.40.69a (Rigaku Oxford Diffraction, 2020)
Empirical absorption correction using spherical harmonics,
 implemented in SCALE3 ABSPACK scaling algorithm.
;
_exptl_crystal_colour colourless
_exptl_crystal_colour_primary colourless
_exptl_crystal_density_diffrn 2.426
_exptl_crystal_description block
_exptl_crystal_F_000 1688
_exptl_crystal_size_max 0.08
_exptl_crystal_size_mid 0.08
_exptl_crystal_size_min 0.08
_refine_diff_density_max 0.787
_refine_diff_density_min -1.260
_refine_diff_density_rms 0.151
_refine_ls_extinction_method none
_refine_ls_goodness_of_fit_ref 1.063
_refine_ls_hydrogen_treatment constr
_refine_ls_matrix_type full
_refine_ls_number_parameters 40
_refine_ls_number_reflns 555
_refine_ls_number_restraints 19
_refine_ls_restrained_S_all 1.133
_refine_ls_R_factor_all 0.0538
_refine_ls_R_factor_gt 0.0508
_refine_ls_shift/su_max 0.000
_refine_ls_shift/su_mean 0.000
_refine_ls_structure_factor_coef Fsqd
_refine_ls_weighting_details 'w=1/[\s^2^(Fo^2^)+(0.0980P)^2^+12.6164P] where P=(Fo^2^+2Fc^2^)/3'
_refine_ls_weighting_scheme calc
_refine_ls_wR_factor_gt 0.1648
_refine_ls_wR_factor_ref 0.1688
_reflns_Friedel_coverage 0.000
_reflns_number_gt 507
_reflns_number_total 555
_reflns_threshold_expression 'I > 2\s(I)'
_cod_data_source_file nz1c01957_si_003.cif
_cod_data_source_block yanyan3a_173k
_cod_original_cell_volume 2468.77(7)
_cod_database_code 4519190
_shelx_shelxl_version_number 2014/7
_chemical_oxdiff_formula 'Rb Cu2 Br3'
_shelx_space_group_comment
;
The symmetry employed for this shelxl refinement is uniquely defined
by the following loop, which should always be used as a source of
symmetry information in preference to the above space-group names.
They are only intended as comments.
;
_shelx_estimated_absorpt_t_max 0.342
_shelx_estimated_absorpt_t_min 0.342
_reflns_odcompleteness_completeness 99.22
_reflns_odcompleteness_iscentric 1
_reflns_odcompleteness_theta 68.13
_olex2_refinement_description
;
1. Fixed Uiso
 At 1.5 times of:
  All C(H,H,H) groups, All O(H,H) groups
2. Shared sites
{O2, Br3}
3. Restrained distances
 S1-C1
 1.8 with sigma of 0.02
4. Uiso/Uaniso restraints and constraints
Uanis(O1A) \\sim Ueq: with sigma of 0.01 and sigma for terminal atoms of 0.02
Uanis(O2) = Uanis(Br3)
5. Rigid body (RIGU) restrains
 Rb1, S1, O1A, C1
 with sigma for 1-2 distances of 0.001 and sigma for 1-3 distances of 0.001
6. Others
 Fixed Sof: S1(0.25) O1(0.16667) O1A(0.08333) H1A(0.5) H1B(0.5) Br3(0.08333)
 Cu2(0.08333) O2(0.04167) H3(0.02083) H4(0.04167)
7.a Riding coordinates:
 C1(H1A,H1B,H1C), O2(H3,H4)
;
_olex2_submission_special_instructions 'No special instructions were received'
_oxdiff_exptl_absorpt_empirical_details
;
Empirical correction (ABSPACK) includes:
- Absorption correction using spherical harmonics
- Frame scaling
;
_oxdiff_exptl_absorpt_empirical_full_max 1.592
_oxdiff_exptl_absorpt_empirical_full_min 0.761

loop_
_space_group_symop_operation_xyz
'x, y, z'
'-y, x, z'
'-x, -y, z'
'y, -x, z'
'x, -z, y'
'x, -y, -z'
'x, z, -y'
'z, y, -x'
'-x, y, -z'
'-z, y, x'
'z, x, y'
'y, z, x'
'-y, -z, x'
'z, -x, -y'
'-y, z, -x'
'-z, -x, y'
'-z, x, -y'
'y, -z, -x'
'y, x, -z'
'-y, -x, -z'
'-x, z, y'
'-x, -z, -y'
'z, -y, x'
'-z, -y, -x'
'-x, -y, -z'
'y, -x, -z'
'x, y, -z'
'-y, x, -z'
'-x, z, -y'
'-x, y, z'
'-x, -z, y'
'-z, -y, x'
'x, -y, z'
'z, -y, -x'
'-z, -x, -y'
'-y, -z, -x'
'y, z, -x'
'-z, x, y'
'y, -z, x'
'z, x, -y'
'z, -x, y'
'-y, z, x'
'-y, -x, z'
'y, x, z'
'x, -z, -y'
'x, z, y'
'-z, y, -x'
'z, y, x'

loop_
_atom_site_label
_atom_site_type_symbol
_atom_site_fract_x
_atom_site_fract_y
_atom_site_fract_z
_atom_site_U_iso_or_equiv
_atom_site_adp_type
_atom_site_occupancy
_atom_site_site_symmetry_order
_atom_site_calc_flag
_atom_site_refinement_flags_posn
_atom_site_refinement_flags_adp
_atom_site_refinement_flags_occupancy
_atom_site_disorder_assembly
_atom_site_disorder_group
Rb1 Rb 0.36140(11) 0.0000 0.0000 0.0545(6) Uani 1 8 d S TU P . .
Br1 Br 0.0000 0.0000 0.0000 0.0418(9) Uani 1 48 d S T P . .
Br2 Br 0.21337(7) 0.21337(7) 0.0000 0.0555(5) Uani 1 4 d S T P . .
Cu1 Cu 0.12146(15) 0.12146(15) 0.12146(15) 0.0753(9) Uani 1 6 d S T P . .
S1 S 0.5000 0.2329(7) 0.1330(8) 0.129(3) Uani 0.5 2 d DS TU P . .
O1 O 0.5000 0.1567(17) 0.0487(18) 0.079(6) Uani 0.3333 2 d S T P . 1
O1A O 0.5000 0.1122(19) 0.1122(19) 0.090(4) Uani 0.3333 4 d S TU P . 2
C1 C 0.4045(13) 0.2172(11) 0.2172(11) 0.149(6) Uani 1 2 d DS TU P . 1
H1A H 0.4097 0.1520 0.2494 0.224 Uiso 0.5 1 d R U P . 1
H1B H 0.3408 0.2227 0.1839 0.224 Uiso 0.5 1 d R U P . 1
H1C H 0.4092 0.2688 0.2689 0.224 Uiso 1 2 d R U P . 1
Br3 Br 0.5000 0.5000 0.28360(19) 0.0617(8) Uani 0.6666 8 d S T P . .
Cu2 Cu 0.4286(3) 0.4286(3) 0.4286(3) 0.0798(15) Uani 0.5 6 d S T P . .
O2 O 0.5000 0.5000 0.28360(19) 0.0617(8) Uani 0.3334 8 d S T P . .
H3 H 0.5000 0.5000 0.2140 0.093 Uiso 0.1666 8 d R U P A 1
H4 H 0.5000 0.4500 0.2340 0.093 Uiso 0.0833 2 d R U P B 2

loop_
_atom_site_aniso_label
_atom_site_aniso_U_11
_atom_site_aniso_U_22
_atom_site_aniso_U_33
_atom_site_aniso_U_23
_atom_site_aniso_U_13
_atom_site_aniso_U_12
Rb1 0.0378(8) 0.0628(7) 0.0628(7) 0.000 0.000 0.000
Br1 0.0418(9) 0.0418(9) 0.0418(9) 0.000 0.000 0.000
Br2 0.0527(6) 0.0527(6) 0.0613(8) 0.000 0.000 -0.0036(5)
Cu1 0.0753(9) 0.0753(9) 0.0753(9) 0.0141(9) 0.0141(9) 0.0141(9)
S1 0.115(5) 0.111(4) 0.160(7) -0.057(4) 0.000 0.000
O1 0.073(13) 0.081(14) 0.085(14) -0.006(12) 0.000 0.000
O1A 0.056(5) 0.107(4) 0.107(4) -0.044(4) 0.000 0.000
C1 0.116(7) 0.166(8) 0.166(8) -0.043(8) 0.002(5) 0.002(5)
Br3 0.0709(11) 0.0709(11) 0.0433(13) 0.000 0.000 0.000
Cu2 0.0798(15) 0.0798(15) 0.0798(15) -0.0047(16) -0.0047(16) -0.0047(16)
O2 0.0709(11) 0.0709(11) 0.0433(13) 0.000 0.000 0.000

loop_
_atom_type_symbol
_atom_type_description
_atom_type_scat_dispersion_real
_atom_type_scat_dispersion_imag
_atom_type_scat_source
C C 0.0181 0.0091 'International Tables Vol C Tables 4.2.6.8 and 6.1.1.4'
H H 0.0000 0.0000 'International Tables Vol C Tables 4.2.6.8 and 6.1.1.4'
Br Br -0.6763 1.2805 'International Tables Vol C Tables 4.2.6.8 and 6.1.1.4'
Cu Cu -1.9646 0.5888 'International Tables Vol C Tables 4.2.6.8 and 6.1.1.4'
O O 0.0492 0.0322 'International Tables Vol C Tables 4.2.6.8 and 6.1.1.4'
Rb Rb -0.4688 1.6079 'International Tables Vol C Tables 4.2.6.8 and 6.1.1.4'
S S 0.3331 0.5567 'International Tables Vol C Tables 4.2.6.8 and 6.1.1.4'

loop_
_geom_angle_atom_site_label_1
_geom_angle_atom_site_label_2
_geom_angle_atom_site_label_3
_geom_angle
_geom_angle_site_symmetry_1
_geom_angle_site_symmetry_3
_geom_angle_publ_flag
Br2 Rb1 Br2 71.04(3) . 7 ?
Br2 Rb1 Br2 110.50(6) . 26 ?
Br2 Rb1 Br2 71.04(3) 7 26 ?
Br2 Rb1 Br2 71.04(3) 26 5 ?
Br2 Rb1 Br2 110.50(6) 7 5 ?
Br2 Rb1 Br2 71.04(3) . 5 ?
O1 Rb1 Br2 123.7(5) . 7 ?
O1 Rb1 Br2 76.6(3) 29_655 7 ?
O1 Rb1 Br2 100.4(4) 3_655 5 ?
O1 Rb1 Br2 100.4(4) . 5 ?
O1 Rb1 Br2 123.7(5) 3_655 7 ?
O1 Rb1 Br2 76.6(3) 5 5 ?
O1 Rb1 Br2 100.5(4) 21_655 . ?
O1 Rb1 Br2 165.3(5) 25_655 . ?
O1 Rb1 Br2 123.7(5) 5 . ?
O1 Rb1 Br2 76.6(3) 27 . ?
O1 Rb1 Br2 100.4(4) 25_655 7 ?
O1 Rb1 Br2 100.4(4) 45 26 ?
O1 Rb1 Br2 76.6(3) . . ?
O1 Rb1 Br2 123.7(5) 27 5 ?
O1 Rb1 Br2 123.7(5) 45 . ?
O1 Rb1 Br2 76.6(3) 3_655 26 ?
O1 Rb1 Br2 165.3(5) 21_655 7 ?
O1 Rb1 Br2 165.3(5) 27 26 ?
O1 Rb1 Br2 100.5(4) 29_655 . ?
O1 Rb1 Br2 76.6(3) 21_655 5 ?
O1 Rb1 Br2 165.3(5) 5 7 ?
O1 Rb1 Br2 165.3(5) 3_655 . ?
O1 Rb1 Br2 165.3(5) . 26 ?
O1 Rb1 Br2 165.3(5) 45 5 ?
O1 Rb1 Br2 100.4(4) 27 7 ?
O1 Rb1 Br2 123.7(5) 29_655 26 ?
O1 Rb1 Br2 100.4(4) 5 26 ?
O1 Rb1 Br2 123.7(5) 21_655 26 ?
O1 Rb1 Br2 165.3(5) 29_655 5 ?
O1 Rb1 Br2 123.7(5) 25_655 5 ?
O1 Rb1 Br2 76.6(3) 45 7 ?
O1 Rb1 Br2 76.6(3) 25_655 26 ?
O1 Rb1 O1 99.6(6) 21_655 45 ?
O1 Rb1 O1 26.2(10) 45 29_655 ?
O1 Rb1 O1 65.4(3) 5 25_655 ?
O1 Rb1 O1 26.2(10) 27 . ?
O1 Rb1 O1 65.4(3) 21_655 27 ?
O1 Rb1 O1 26.2(10) 25_655 3_655 ?
O1 Rb1 O1 65.4(3) 25_655 29_655 ?
O1 Rb1 O1 65.4(3) 5 . ?
O1 Rb1 O1 65.4(3) 21_655 3_655 ?
O1 Rb1 O1 93.7(7) 3_655 . ?
O1 Rb1 O1 99.6(6) 5 29_655 ?
O1 Rb1 O1 85.1(7) 5 27 ?
O1 Rb1 O1 41.6(10) 5 3_655 ?
O1 Rb1 O1 41.6(10) 21_655 . ?
O1 Rb1 O1 41.6(10) 25_655 45 ?
O1 Rb1 O1 93.7(7) 5 45 ?
O1 Rb1 O1 99.6(6) 25_655 . ?
O1 Rb1 O1 85.1(7) 45 . ?
O1 Rb1 O1 93.7(7) 21_655 29_655 ?
O1 Rb1 O1 65.4(3) 29_655 . ?
O1 Rb1 O1 85.1(7) 21_655 25_655 ?
O1 Rb1 O1 99.6(6) 27 3_655 ?
O1 Rb1 O1 65.4(3) 45 3_655 ?
O1 Rb1 O1 65.4(3) 27 45 ?
O1 Rb1 O1 41.6(10) 27 29_655 ?
O1 Rb1 O1 85.1(7) 29_655 3_655 ?
O1 Rb1 O1 93.7(7) 27 25_655 ?
O1 Rb1 O1 26.2(10) 21_655 5 ?
O1A Rb1 Br2 144.35(4) 27 5 ?
O1A Rb1 Br2 86.4(4) 27 7 ?
O1A Rb1 Br2 144.35(4) . 7 ?
O1A Rb1 Br2 86.4(4) 3_655 26 ?
O1A Rb1 Br2 144.35(4) 25_655 5 ?
O1A Rb1 Br2 144.35(4) 3_655 . ?
O1A Rb1 Br2 144.35(4) . 26 ?
O1A Rb1 Br2 86.4(4) . . ?
O1A Rb1 Br2 86.4(4) 25_655 26 ?
O1A Rb1 Br2 86.4(4) 27 . ?
O1A Rb1 Br2 144.35(4) 25_655 . ?
O1A Rb1 Br2 144.35(4) 3_655 7 ?
O1A Rb1 Br2 86.4(4) . 5 ?
O1A Rb1 Br2 144.35(4) 27 26 ?
O1A Rb1 Br2 86.4(4) 3_655 5 ?
O1A Rb1 Br2 86.4(4) 25_655 7 ?
O1A Rb1 O1A 97.7(10) 27 3_655 ?
O1A Rb1 O1A 64.4(5) 27 . ?
O1A Rb1 O1A 64.4(5) 3_655 . ?
O1A Rb1 O1A 64.4(5) 3_655 25_655 ?
O1A Rb1 O1A 64.4(5) 27 25_655 ?
O1A Rb1 O1A 97.7(10) 25_655 . ?
Cu1 Br1 Cu1 70.5 25 28 ?
Cu1 Br1 Cu1 109.5 25 27 ?
Cu1 Br1 Cu1 70.5 2 3 ?
Cu1 Br1 Cu1 180.0(2) 28 4 ?
Cu1 Br1 Cu1 109.5 25 2 ?
Cu1 Br1 Cu1 180.0(2) 25 . ?
Cu1 Br1 Cu1 70.5 26 4 ?
Cu1 Br1 Cu1 70.5 25 3 ?
Cu1 Br1 Cu1 70.5 28 27 ?
Cu1 Br1 Cu1 109.5 28 3 ?
Cu1 Br1 Cu1 70.5 . 27 ?
Cu1 Br1 Cu1 70.5 28 2 ?
Cu1 Br1 Cu1 109.5 2 27 ?
Cu1 Br1 Cu1 109.5 . 28 ?
Cu1 Br1 Cu1 180.0(2) 3 27 ?
Cu1 Br1 Cu1 109.5 . 26 ?
Cu1 Br1 Cu1 70.5 . 4 ?
Cu1 Br1 Cu1 109.5 27 4 ?
Cu1 Br1 Cu1 109.5 2 4 ?
Cu1 Br1 Cu1 109.5 26 3 ?
Cu1 Br1 Cu1 70.5 3 4 ?
Cu1 Br1 Cu1 109.5 25 4 ?
Cu1 Br1 Cu1 109.5 . 3 ?
Cu1 Br1 Cu1 180.00(14) 2 26 ?
Cu1 Br1 Cu1 70.5 26 27 ?
Cu1 Br1 Cu1 70.5 25 26 ?
Cu1 Br1 Cu1 70.5 . 2 ?
Cu1 Br1 Cu1 109.5 28 26 ?
Rb1 Br2 Rb1 159.50(6) 2 . ?
Cu1 Br2 Rb1 82.53(3) . 2 ?
Cu1 Br2 Rb1 82.53(3) 27 . ?
Cu1 Br2 Rb1 82.53(3) 27 2 ?
Cu1 Br2 Rb1 82.53(3) . . ?
Cu1 Br2 Cu1 86.11(17) 27 . ?
Rb1 Cu1 Rb1 119.997(1) 32 . ?
Rb1 Cu1 Rb1 119.997(1) 2 . ?
Rb1 Cu1 Rb1 119.997(1) 2 32 ?
Br1 Cu1 Rb1 89.67(5) . 2 ?
Br1 Cu1 Rb1 89.67(5) . . ?
Br1 Cu1 Rb1 89.67(5) . 32 ?
Br2 Cu1 Rb1 60.760(4) 5 32 ?
Br2 Cu1 Rb1 60.760(4) 10 2 ?
Br2 Cu1 Rb1 168.65(14) 5 2 ?
Br2 Cu1 Rb1 168.65(14) . 32 ?
Br2 Cu1 Rb1 168.65(14) 10 . ?
Br2 Cu1 Rb1 60.760(4) 10 32 ?
Br2 Cu1 Rb1 60.760(4) 5 . ?
Br2 Cu1 Rb1 60.760(4) . . ?
Br2 Cu1 Rb1 60.760(4) . 2 ?
Br2 Cu1 Br1 101.68(9) . . ?
Br2 Cu1 Br1 101.68(9) 10 . ?
Br2 Cu1 Br1 101.68(9) 5 . ?
Br2 Cu1 Br2 116.01(6) . 5 ?
Br2 Cu1 Br2 116.01(6) 10 5 ?
Br2 Cu1 Br2 116.01(6) . 10 ?
O1 S1 S1 92.9(11) . 21_655 ?
O1 S1 C1 113.9(10) . 30_655 ?
O1 S1 C1 113.9(10) . . ?
O1A S1 S1 54.8(8) . 21_655 ?
C1 S1 S1 56.6(5) 30_655 21_655 ?
C1 S1 S1 56.6(5) . 21_655 ?
C1 S1 C1 96.2(13) . 30_655 ?
Rb1 O1 Rb1 80.4(6) . 25_655 ?
S1 O1 Rb1 131.1(8) . 25_655 ?
S1 O1 Rb1 131.1(8) . . ?
O1 O1 Rb1 76.9(5) 27 . ?
O1 O1 Rb1 76.9(5) 27 25_655 ?
O1 O1 S1 137.9(11) 27 . ?
Rb1 O1A Rb1 82.3(10) . 25_655 ?
S1 O1A Rb1 128.0(2) 21_655 . ?
S1 O1A Rb1 128.0(2) . 25_655 ?
S1 O1A Rb1 128.0(2) . . ?
S1 O1A Rb1 128.0(2) 21_655 25_655 ?
S1 O1A S1 70.4(16) 21_655 . ?
S1 C1 S1 66.8(10) 21_655 . ?
S1 C1 H1A 46.1 21_655 . ?
S1 C1 H1A 110.2 . . ?
S1 C1 H1B 110.2 . . ?
S1 C1 H1B 139.8 21_655 . ?
S1 C1 H1C 109.3 . . ?
S1 C1 H1C 109.2 21_655 . ?
H1A C1 H1B 109.5 . . ?
H1A C1 H1C 108.4 . . ?
H1B C1 H1C 109.2 . . ?
Cu2 Br3 Cu2 47.70(19) 4_565 . ?
Cu2 Br3 Cu2 69.8(3) 3_665 . ?
Cu2 Br3 Cu2 47.70(19) 2_655 . ?
Cu2 Br3 Cu2 47.70(19) 3_665 4_565 ?
Cu2 Br3 Cu2 47.70(19) 3_665 2_655 ?
Cu2 Br3 Cu2 69.8(3) 4_565 2_655 ?
Cu2 Br3 H3 145.1 3_665 . ?
Cu2 Br3 H3 145.1 4_565 . ?
Cu2 Br3 H3 145.1 2_655 . ?
Cu2 Br3 H3 145.1 . . ?
Cu2 Br3 H4 149.9 3_665 . ?
Cu2 Br3 H4 149.9 4_565 . ?
Cu2 Br3 H4 106.9 2_655 . ?
Cu2 Br3 H4 106.9 . . ?
Br3 Cu2 Br3 119.995(4) . 29_656 ?
Br3 Cu2 Br3 119.995(4) 29_656 8_556 ?
Br3 Cu2 Br3 119.995(4) . 8_556 ?
Br3 Cu2 Cu2 107.11(13) 8_556 3_665 ?
Br3 Cu2 Cu2 55.12(15) 8_556 26_566 ?
Br3 Cu2 Cu2 55.12(15) . 3_665 ?
Br3 Cu2 Cu2 107.11(13) . 26_566 ?
Br3 Cu2 Cu2 107.11(13) 29_656 3_665 ?
Br3 Cu2 Cu2 107.11(13) . 28_656 ?
Br3 Cu2 Cu2 107.11(13) 8_556 28_656 ?
Br3 Cu2 Cu2 55.12(15) 29_656 28_656 ?
Br3 Cu2 Cu2 107.11(13) 29_656 26_566 ?
Br3 Cu2 O2 119.995(4) 29_656 8_556 ?
Br3 Cu2 O2 120.0 . 8_556 ?
Cu2 Cu2 Br3 66.15(10) 4_565 8_556 ?
Cu2 Cu2 Br3 145.12(15) 4_565 29_656 ?
Cu2 Cu2 Br3 66.15(10) 27_556 29_656 ?
Cu2 Cu2 Br3 66.15(10) 4_565 . ?
Cu2 Cu2 Br3 66.15(10) 2_655 . ?
Cu2 Cu2 Br3 66.15(10) 2_655 29_656 ?
Cu2 Cu2 Br3 66.15(10) 27_556 8_556 ?
Cu2 Cu2 Br3 145.12(15) 27_556 . ?
Cu2 Cu2 Br3 145.12(15) 2_655 8_556 ?
Cu2 Cu2 Cu2 90.0 4_565 27_556 ?
Cu2 Cu2 Cu2 45.0 2_655 28_656 ?
Cu2 Cu2 Cu2 90.001(1) 4_565 2_655 ?
Cu2 Cu2 Cu2 60.0 3_665 26_566 ?
Cu2 Cu2 Cu2 45.0 4_565 26_566 ?
Cu2 Cu2 Cu2 45.0 27_556 26_566 ?
Cu2 Cu2 Cu2 90.001(1) 27_556 2_655 ?
Cu2 Cu2 Cu2 90.0 27_556 3_665 ?
Cu2 Cu2 Cu2 90.0 4_565 28_656 ?
Cu2 Cu2 Cu2 45.0 2_655 3_665 ?
Cu2 Cu2 Cu2 45.0 4_565 3_665 ?
Cu2 Cu2 Cu2 90.001(1) 2_655 26_566 ?
Cu2 Cu2 Cu2 60.0 3_665 28_656 ?
Cu2 Cu2 Cu2 60.0 28_656 26_566 ?
Cu2 Cu2 Cu2 45.0 27_556 28_656 ?
Cu2 Cu2 O2 66.15(10) 4_565 8_556 ?
Cu2 Cu2 O2 145.12(15) 2_655 8_556 ?
Cu2 Cu2 O2 66.15(10) 2_655 29_656 ?
Cu2 Cu2 O2 145.12(15) 4_565 29_656 ?
Cu2 Cu2 O2 66.15(10) 27_556 8_556 ?
Cu2 Cu2 O2 66.15(10) 27_556 29_656 ?
O2 Cu2 Br3 0.0 8_556 8_556 ?
O2 Cu2 Br3 0.0 29_656 29_656 ?
O2 Cu2 Br3 120.0 29_656 8_556 ?
O2 Cu2 Br3 120.0 29_656 . ?
O2 Cu2 Cu2 55.12(15) 29_656 28_656 ?
O2 Cu2 Cu2 107.11(13) 8_556 3_665 ?
O2 Cu2 Cu2 107.11(13) 8_556 28_656 ?
O2 Cu2 Cu2 107.11(13) 29_656 3_665 ?
O2 Cu2 Cu2 55.12(15) 8_556 26_566 ?
O2 Cu2 Cu2 107.11(13) 29_656 26_566 ?
O2 Cu2 O2 119.995(4) 29_656 8_556 ?

loop_
_geom_bond_atom_site_label_1
_geom_bond_atom_site_label_2
_geom_bond_distance
_geom_bond_site_symmetry_2
_geom_bond_publ_flag
Rb1 Br2 3.5098(9) . ?
Rb1 Br2 3.5098(9) 5 ?
Rb1 Br2 3.5098(9) 26 ?
Rb1 Br2 3.5098(9) 7 ?
Rb1 O1 2.903(17) 21_655 ?
Rb1 O1 2.903(17) 3_655 ?
Rb1 O1 2.903(17) 25_655 ?
Rb1 O1 2.903(17) 5 ?
Rb1 O1 2.903(17) 45 ?
Rb1 O1 2.903(17) 27 ?
Rb1 O1 2.903(17) . ?
Rb1 O1 2.903(17) 29_655 ?
Rb1 O1A 2.85(3) 27 ?
Rb1 O1A 2.85(3) 3_655 ?
Rb1 O1A 2.85(3) 25_655 ?
Rb1 O1A 2.85(3) . ?
Br1 Cu1 2.843(4) 25 ?
Br1 Cu1 2.843(4) 28 ?
Br1 Cu1 2.843(4) 2 ?
Br1 Cu1 2.843(4) 27 ?
Br1 Cu1 2.843(4) 4 ?
Br1 Cu1 2.843(4) 3 ?
Br1 Cu1 2.843(4) 26 ?
Br1 Cu1 2.843(4) . ?
Br2 Rb1 3.5098(9) 2 ?
Br2 Cu1 2.4043(12) 27 ?
Br2 Cu1 2.4043(12) . ?
Cu1 Rb1 3.9882(12) 32 ?
Cu1 Rb1 3.9882(12) 2 ?
Cu1 Br2 2.4044(12) 10 ?
Cu1 Br2 2.4044(12) 5 ?
S1 S1 1.91(2) 21_655 ?
S1 O1 1.54(2) . ?
S1 O1A 1.65(3) . ?
S1 C1 1.734(13) . ?
S1 C1 1.734(13) 30_655 ?
O1 Rb1 2.903(17) 25_655 ?
O1 O1 1.32(5) 27 ?
O1A Rb1 2.85(3) 25_655 ?
O1A S1 1.65(3) 21_655 ?
C1 S1 1.734(13) 21_655 ?
C1 H1A 0.9853 . ?
C1 H1B 0.9746 . ?
C1 H1C 0.9882 . ?
Br3 Cu2 2.388(2) 4_565 ?
Br3 Cu2 2.388(2) 2_655 ?
Br3 Cu2 2.388(2) . ?
Br3 Cu2 2.388(2) 3_665 ?
Br3 H3 0.9407 . ?
Br3 H4 0.9519 . ?
Cu2 Br3 2.388(2) 8_556 ?
Cu2 Br3 2.388(2) 29_656 ?
Cu2 Cu2 2.731(10) 28_656 ?
Cu2 Cu2 1.931(7) 4_565 ?
Cu2 Cu2 2.731(10) 3_665 ?
Cu2 Cu2 1.931(7) 2_655 ?
Cu2 Cu2 2.731(10) 26_566 ?
Cu2 Cu2 1.931(7) 27_556 ?
Cu2 O2 2.388(2) 8_556 ?
Cu2 O2 2.388(2) 29_656 ?

loop_
_geom_torsion_atom_site_label_1
_geom_torsion_atom_site_label_2
_geom_torsion_atom_site_label_3
_geom_torsion_atom_site_label_4
_geom_torsion
_geom_torsion_site_symmetry_1
_geom_torsion_site_symmetry_2
_geom_torsion_site_symmetry_3
_geom_torsion_site_symmetry_4
_geom_torsion_publ_flag
S1 S1 O1 Rb1 -58.9(13) 21_655 . . 25_655 ?
S1 S1 O1 Rb1 58.9(14) 21_655 . . . ?
S1 S1 O1 O1 180.000(2) 21_655 . . 27 ?
S1 S1 O1A Rb1 -123.4(9) 21_655 . . 25_655 ?
S1 S1 O1A Rb1 123.4(10) 21_655 . . . ?
O1 S1 C1 S1 76.9(13) . . . 21_655 ?
C1 S1 O1 Rb1 113.4(10) 30_655 . . . ?
C1 S1 O1 Rb1 4(2) . . . . ?
C1 S1 O1 Rb1 -113.4(10) . . . 25_655 ?
C1 S1 O1 Rb1 -4(2) 30_655 . . 25_655 ?
C1 S1 O1 O1 125.5(8) . . . 27 ?
C1 S1 O1 O1 -125.5(8) 30_655 . . 27 ?
C1 S1 C1 S1 -42.7(12) 30_655 . . 21_655 ?
